data_4513234
loop_
_publ_author_name
'Geyer, Florian L.'
'Rominger, Frank'
'Vogtland, Maximilian'
'Bunz, Uwe H. F.'

_publ_section_title
;
 Interpenetrated Frameworks with Anisotropic Pore Structures from a
 Tetrahedral Pyridine Ligand
;
_journal_issue 7
_journal_name_full 'Crystal Growth &amp; Design'
_journal_page_first 3539
_journal_paper_doi 10.1021/acs.cgd.5b00719
_journal_volume 15
_journal_year 2015
_chemical_formula_sum 'C60 H44 N4 O8 Si Zn2'
_chemical_formula_weight 1107.82
_chemical_name_common '1*Zn(OAc)2 in manuscript'
_chemical_name_systematic
; 
 ? 
;
_space_group_crystal_system monoclinic
_space_group_IT_number 15
_space_group_name_Hall '-C 2yc'
_space_group_name_H-M_alt 'C 1 2/c 1'
_symmetry_space_group_name_Hall '-C 2yc'
_symmetry_space_group_name_H-M 'C 1 2/c 1'
_atom_sites_solution_hydrogens geom
_audit_creation_method SHELXL-2014
_cell_angle_alpha 90
_cell_angle_beta 102.143(2)
_cell_angle_gamma 90
_cell_formula_units_Z 4
_cell_length_a 33.224(3)
_cell_length_b 21.0248(17)
_cell_length_c 8.4989(7)
_cell_measurement_reflns_used 1599
_cell_measurement_temperature 200(2)
_cell_measurement_theta_max 17.33
_cell_measurement_theta_min 2.83
_cell_volume 5803.9(9)
_computing_cell_refinement 'Bruker SAINT'
_computing_data_collection 'Bruker APEX2'
_computing_data_reduction 'Bruker SAINT'
_computing_molecular_graphics 'Bruker SHELXTL'
_computing_publication_material 'Bruker SHELXTL'
_computing_structure_refinement 'SHELXL-2014 (Sheldrick, 2014)'
_computing_structure_solution 'SHELXS-97 (Sheldrick 2008)'
_diffrn_ambient_temperature 200(2)
_diffrn_measured_fraction_theta_full 0.767
_diffrn_measured_fraction_theta_max 1.000
_diffrn_measurement_device_type 'Bruker APEX-II Quazar area detector'
_diffrn_measurement_method '\f and \w scans'
_diffrn_radiation_type MoK\a
_diffrn_radiation_wavelength 0.71073
_diffrn_reflns_av_R_equivalents 0.1034
_diffrn_reflns_av_unetI/netI 0.1093
_diffrn_reflns_laue_measured_fraction_full 0.767
_diffrn_reflns_laue_measured_fraction_max 1.000
_diffrn_reflns_limit_h_max 36
_diffrn_reflns_limit_h_min -36
_diffrn_reflns_limit_k_max 23
_diffrn_reflns_limit_k_min -23
_diffrn_reflns_limit_l_max 9
_diffrn_reflns_limit_l_min -9
_diffrn_reflns_number 15321
_diffrn_reflns_point_group_measured_fraction_full 0.767
_diffrn_reflns_point_group_measured_fraction_max 1.000
_diffrn_reflns_theta_full 25.242
_diffrn_reflns_theta_max 22.983
_diffrn_reflns_theta_min 1.154
_diffrn_source 'ImuS microsource'
_exptl_absorpt_coefficient_mu 0.902
_exptl_absorpt_correction_T_max 0.9558
_exptl_absorpt_correction_T_min 0.8578
_exptl_absorpt_correction_type multi-scan
_exptl_absorpt_process_details
;
Sheldrick, G. M. (2008). <i>SADABS</i>. University of G\"ottingen, Germany.
;
_exptl_crystal_colour colourless
_exptl_crystal_density_diffrn 1.268
_exptl_crystal_description polyhedron
_exptl_crystal_F_000 2280
_exptl_crystal_size_max 0.110
_exptl_crystal_size_mid 0.060
_exptl_crystal_size_min 0.060
_refine_diff_density_max 0.605
_refine_diff_density_min -0.355
_refine_diff_density_rms 0.078
_refine_ls_extinction_method none
_refine_ls_goodness_of_fit_ref 1.041
_refine_ls_hydrogen_treatment constr
_refine_ls_matrix_type full
_refine_ls_number_parameters 394
_refine_ls_number_reflns 4027
_refine_ls_number_restraints 339
_refine_ls_restrained_S_all 1.020
_refine_ls_R_factor_all 0.1325
_refine_ls_R_factor_gt 0.0661
_refine_ls_shift/su_max 0.001
_refine_ls_shift/su_mean 0.000
_refine_ls_structure_factor_coef Fsqd
_refine_ls_weighting_details 'w=1/[\s^2^(Fo^2^)+(0.0615P)^2^+27.1472P] where P=(Fo^2^+2Fc^2^)/3'
_refine_ls_weighting_scheme calc
_refine_ls_wR_factor_gt 0.1497
_refine_ls_wR_factor_ref 0.1798
_reflns_Friedel_coverage 0.000
_reflns_number_gt 2292
_reflns_number_total 4027
_reflns_threshold_expression 'I > 2\s(I)'
_cod_data_source_file cg5b00719_si_002.cif
_cod_data_source_block fge27
_cod_depositor_comments 'Adding full bibliography for 4513232--4513239.cif.'
_cod_original_cell_volume 5803.9(8)
_cod_database_code 4513234
_shelx_space_group_comment
; 
The symmetry employed for this shelxl refinement is uniquely defined 
by the following loop, which should always be used as a source of 
symmetry information in preference to the above space-group names. 
They are only intended as comments. 
;
_shelx_estimated_absorpt_t_min 0.907
_shelx_estimated_absorpt_t_max 0.948
_shelxl_version_number 2014-3

loop_
_space_group_symop_operation_xyz
'x, y, z'
'-x, y, -z+1/2'
'x+1/2, y+1/2, z'
'-x+1/2, y+1/2, -z+1/2'
'-x, -y, -z'
'x, -y, z-1/2'
'-x+1/2, -y+1/2, -z'
'x+1/2, -y+1/2, z-1/2'

loop_
_atom_site_label
_atom_site_type_symbol
_atom_site_fract_x
_atom_site_fract_y
_atom_site_fract_z
_atom_site_U_iso_or_equiv
_atom_site_adp_type
_atom_site_occupancy
_atom_site_site_symmetry_order
_atom_site_calc_flag
_atom_site_refinement_flags_posn
_atom_site_refinement_flags_adp
_atom_site_refinement_flags_occupancy
_atom_site_disorder_assembly
_atom_site_disorder_group
Zn1 Zn 0.31392(3) 0.84278(5) -0.22187(10) 0.0452(3) Uani 1 1 d D U . . .
C1 C 0.2901(2) 0.7231(4) -0.3008(9) 0.0488(19) Uani 1 1 d D U . . .
O1 O 0.31049(17) 0.7658(3) -0.3484(6) 0.0600(16) Uani 1 1 d D U . . .
O2 O 0.27313(17) 0.7297(3) -0.1865(7) 0.0676(17) Uani 1 1 d D U . . .
C2 C 0.2875(3) 0.6588(4) -0.3807(12) 0.095(3) Uani 1 1 d D U . . .
H2A H 0.3021 0.6599 -0.4693 0.142 Uiso 1 1 calc R U . . .
H2B H 0.3000 0.6267 -0.3018 0.142 Uiso 1 1 calc R U . . .
H2C H 0.2585 0.6480 -0.4229 0.142 Uiso 1 1 calc R U . . .
C3 C 0.3422(5) 0.9277(9) -0.394(2) 0.061(5) Uani 0.609(18) 1 d D U P A 1
O3 O 0.3563(4) 0.9066(5) -0.2565(13) 0.063(4) Uani 0.609(18) 1 d D U P A 1
O4 O 0.3086(4) 0.9128(7) -0.4728(17) 0.095(5) Uani 0.609(18) 1 d D U P A 1
C4 C 0.3698(10) 0.9743(16) -0.460(4) 0.153(16) Uani 0.609(18) 1 d D U P A 1
H4A H 0.3954 0.9807 -0.3801 0.229 Uiso 0.609(18) 1 calc R U P A 1
H4B H 0.3762 0.9571 -0.5591 0.229 Uiso 0.609(18) 1 calc R U P A 1
H4C H 0.3556 1.0152 -0.4833 0.229 Uiso 0.609(18) 1 calc R U P A 1
C3B C 0.3593(8) 0.9281(13) -0.349(3) 0.066(7) Uani 0.391(18) 1 d D U P A 2
O3B O 0.3252(7) 0.9037(10) -0.379(3) 0.083(6) Uani 0.391(18) 1 d D U P A 2
O4B O 0.3863(8) 0.9153(9) -0.233(2) 0.083(7) Uani 0.391(18) 1 d D U P A 2
C4B C 0.3692(11) 0.9674(17) -0.488(4) 0.077(9) Uani 0.391(18) 1 d D U P A 2
H4B1 H 0.3441 0.9733 -0.5707 0.115 Uiso 0.391(18) 1 calc R U P A 2
H4B2 H 0.3800 1.0090 -0.4472 0.115 Uiso 0.391(18) 1 calc R U P A 2
H4B3 H 0.3899 0.9451 -0.5342 0.115 Uiso 0.391(18) 1 calc R U P A 2
Si1 Si 0.5000 0.64672(15) 1.2500 0.0354(7) Uani 1 2 d S TU P . .
C11 C 0.4711(2) 0.6962(4) 1.0808(8) 0.0352(17) Uani 1 1 d . U . . .
C12 C 0.4336(2) 0.6739(4) 0.9901(9) 0.050(2) Uani 1 1 d . U . . .
H12 H 0.4209 0.6381 1.0276 0.060 Uiso 1 1 calc R U . . .
C13 C 0.4147(2) 0.7025(4) 0.8479(9) 0.055(2) Uani 1 1 d . U . . .
H13 H 0.3895 0.6860 0.7876 0.066 Uiso 1 1 calc R U . . .
C14 C 0.4325(2) 0.7557(4) 0.7927(8) 0.0432(18) Uani 1 1 d . U . . .
C15 C 0.4679(2) 0.7813(4) 0.8874(8) 0.0454(19) Uani 1 1 d . U . . .
H15 H 0.4793 0.8192 0.8544 0.054 Uiso 1 1 calc R U . . .
C16 C 0.4864(2) 0.7521(4) 1.0291(8) 0.0400(18) Uani 1 1 d . U . . .
H16 H 0.5104 0.7707 1.0934 0.048 Uiso 1 1 calc R U . . .
C17 C 0.4142(2) 0.7796(4) 0.6357(9) 0.050(2) Uani 1 1 d . U . . .
C18 C 0.3999(2) 0.7943(4) 0.5022(9) 0.050(2) Uani 1 1 d . U . . .
C21 C 0.3800(2) 0.8071(4) 0.3378(8) 0.0413(18) Uani 1 1 d . U . . .
C22 C 0.3384(2) 0.7962(4) 0.2806(9) 0.055(2) Uani 1 1 d . U . . .
H22 H 0.3217 0.7815 0.3509 0.066 Uiso 1 1 calc R U . . .
C23 C 0.3219(2) 0.8068(4) 0.1225(9) 0.057(2) Uani 1 1 d . U . . .
H23 H 0.2933 0.7987 0.0857 0.068 Uiso 1 1 calc R U . . .
N24 N 0.34271(17) 0.8276(3) 0.0163(7) 0.0392(15) Uani 1 1 d . U . . .
C25 C 0.3826(2) 0.8402(4) 0.0707(8) 0.0452(19) Uani 1 1 d . U . . .
H25 H 0.3981 0.8559 -0.0032 0.054 Uiso 1 1 calc R U . . .
C26 C 0.4023(2) 0.8317(4) 0.2273(9) 0.054(2) Uani 1 1 d . U . . .
H26 H 0.4306 0.8422 0.2614 0.064 Uiso 1 1 calc R U . . .
C31 C 0.4609(2) 0.5977(4) 1.3263(8) 0.0377(17) Uani 1 1 d . U . . .
C32 C 0.4358(3) 0.6283(4) 1.4116(11) 0.069(3) Uani 1 1 d . U . . .
H32 H 0.4419 0.6711 1.4434 0.083 Uiso 1 1 calc R U . . .
C33 C 0.4024(3) 0.5998(4) 1.4530(11) 0.074(3) Uani 1 1 d . U . . .
H33 H 0.3845 0.6238 1.5041 0.088 Uiso 1 1 calc R U . . .
C34 C 0.3950(2) 0.5372(4) 1.4204(9) 0.052(2) Uani 1 1 d . U . . .
C35 C 0.4193(3) 0.5043(4) 1.3348(10) 0.063(2) Uani 1 1 d . U . . .
H35 H 0.4139 0.4608 1.3084 0.076 Uiso 1 1 calc R U . . .
C36 C 0.4515(2) 0.5353(4) 1.2878(10) 0.058(2) Uani 1 1 d . U . . .
H36 H 0.4677 0.5126 1.2269 0.069 Uiso 1 1 calc R U . . .
C37 C 0.3606(3) 0.5057(4) 1.4660(11) 0.065(3) Uani 1 1 d . U . . .
C38 C 0.3331(3) 0.4804(4) 1.5101(10) 0.064(2) Uani 1 1 d . U . . .
C41 C 0.3005(2) 0.4496(4) 1.5677(9) 0.052(2) Uani 1 1 d . U . . .
C42 C 0.2658(3) 0.4808(5) 1.5882(12) 0.077(3) Uani 1 1 d . U . . .
H42 H 0.2627 0.5248 1.5643 0.093 Uiso 1 1 calc R U . . .
C43 C 0.2356(3) 0.4485(4) 1.6434(12) 0.070(3) Uani 1 1 d . U . . .
H43 H 0.2121 0.4715 1.6585 0.085 Uiso 1 1 calc R U . . .
N44 N 0.23770(18) 0.3868(3) 1.6765(7) 0.0409(15) Uani 1 1 d . U . . .
C45 C 0.2707(2) 0.3564(4) 1.6571(10) 0.055(2) Uani 1 1 d . U . . .
H45 H 0.2727 0.3121 1.6802 0.066 Uiso 1 1 calc R U . . .
C46 C 0.3030(2) 0.3856(4) 1.6042(10) 0.057(2) Uani 1 1 d . U . . .
H46 H 0.3265 0.3618 1.5933 0.069 Uiso 1 1 calc R U . . .
O5 O 0.4823(5) 0.9264(7) 0.424(3) 0.408(15) Uani 1 1 d . . . . .
O6 O 0.4537(6) 0.9523(8) -0.158(2) 0.346(10) Uani 1 1 d . . . . .

loop_
_atom_site_aniso_label
_atom_site_aniso_U_11
_atom_site_aniso_U_22
_atom_site_aniso_U_33
_atom_site_aniso_U_23
_atom_site_aniso_U_13
_atom_site_aniso_U_12
Zn1 0.0466(6) 0.0603(7) 0.0298(5) 0.0040(5) 0.0103(4) 0.0129(5)
C1 0.044(5) 0.061(5) 0.038(4) -0.002(4) 0.000(3) 0.007(4)
O1 0.066(4) 0.076(4) 0.041(3) -0.009(3) 0.018(3) -0.005(3)
O2 0.070(4) 0.065(4) 0.074(4) -0.006(3) 0.029(3) -0.008(3)
C2 0.109(8) 0.072(6) 0.095(7) -0.030(5) 0.003(6) 0.011(5)
C3 0.083(9) 0.044(9) 0.061(7) -0.002(6) 0.029(6) 0.010(8)
O3 0.075(8) 0.061(6) 0.060(6) -0.001(5) 0.034(5) 0.000(6)
O4 0.099(8) 0.129(11) 0.060(8) 0.003(7) 0.021(6) -0.009(7)
C4 0.159(18) 0.18(3) 0.125(18) 0.052(19) 0.036(14) -0.063(18)
C3B 0.101(13) 0.056(13) 0.058(11) 0.004(9) 0.055(9) 0.023(9)
O3B 0.103(13) 0.095(10) 0.063(11) 0.027(8) 0.042(9) 0.014(8)
O4B 0.123(15) 0.063(12) 0.071(10) 0.017(8) 0.035(9) 0.002(11)
C4B 0.098(16) 0.069(15) 0.089(14) 0.029(12) 0.076(12) 0.051(12)
Si1 0.0346(16) 0.048(2) 0.0238(14) 0.000 0.0074(12) 0.000
C11 0.037(4) 0.049(4) 0.022(3) -0.007(3) 0.011(3) 0.001(3)
C12 0.047(4) 0.057(5) 0.041(4) 0.003(3) 0.000(3) -0.008(4)
C13 0.046(4) 0.072(5) 0.040(4) -0.002(4) -0.004(3) -0.002(4)
C14 0.039(4) 0.062(5) 0.030(3) -0.001(3) 0.008(3) 0.013(3)
C15 0.043(4) 0.062(5) 0.031(4) 0.002(3) 0.009(3) 0.004(4)
C16 0.032(4) 0.057(4) 0.029(4) 0.000(3) 0.002(3) -0.001(3)
C17 0.047(5) 0.072(6) 0.032(3) 0.002(3) 0.009(3) 0.020(4)
C18 0.049(5) 0.065(6) 0.035(3) 0.001(3) 0.007(3) 0.018(4)
C21 0.047(4) 0.047(5) 0.029(3) 0.001(3) 0.007(3) 0.016(3)
C22 0.051(4) 0.082(6) 0.029(4) 0.008(4) 0.004(3) -0.002(4)
C23 0.048(4) 0.086(6) 0.035(4) 0.004(4) 0.004(3) -0.013(4)
N24 0.038(3) 0.044(4) 0.037(3) 0.000(3) 0.011(2) 0.009(3)
C25 0.037(3) 0.061(5) 0.039(4) 0.008(4) 0.012(3) 0.009(4)
C26 0.036(4) 0.080(6) 0.042(4) 0.006(4) 0.004(3) 0.009(4)
C31 0.040(4) 0.048(4) 0.026(4) -0.005(3) 0.010(3) -0.004(3)
C32 0.078(5) 0.058(5) 0.090(6) -0.026(5) 0.059(5) -0.026(4)
C33 0.076(6) 0.068(5) 0.094(7) -0.022(5) 0.058(5) -0.020(4)
C34 0.050(4) 0.062(5) 0.044(5) 0.002(4) 0.014(3) -0.012(4)
C35 0.066(5) 0.054(5) 0.073(6) -0.002(4) 0.026(4) -0.010(4)
C36 0.056(5) 0.050(4) 0.073(6) -0.007(4) 0.026(4) -0.002(4)
C37 0.062(5) 0.071(6) 0.065(6) 0.004(5) 0.024(4) -0.013(4)
C38 0.068(5) 0.075(6) 0.055(5) -0.003(5) 0.024(4) -0.022(4)
C41 0.050(4) 0.058(4) 0.049(5) -0.003(4) 0.015(4) -0.013(4)
C42 0.072(5) 0.050(5) 0.120(8) 0.002(5) 0.045(5) -0.012(4)
C43 0.061(5) 0.051(5) 0.110(8) -0.004(5) 0.044(5) -0.002(4)
N44 0.041(3) 0.045(4) 0.038(3) -0.004(3) 0.011(3) -0.011(3)
C45 0.046(4) 0.057(5) 0.065(5) 0.008(4) 0.019(4) -0.003(4)
C46 0.047(4) 0.062(5) 0.065(5) 0.005(4) 0.018(4) -0.003(4)
O5 0.209(16) 0.167(13) 0.77(4) -0.035(18) -0.07(2) -0.053(11)
O6 0.45(3) 0.224(17) 0.34(2) 0.061(15) 0.020(19) 0.072(17)

loop_
_atom_type_symbol
_atom_type_description
_atom_type_scat_dispersion_real
_atom_type_scat_dispersion_imag
_atom_type_scat_source
C C 0.0033 0.0016 'International Tables Vol C Tables 4.2.6.8 and 6.1.1.4'
H H 0.0000 0.0000 'International Tables Vol C Tables 4.2.6.8 and 6.1.1.4'
N N 0.0061 0.0033 'International Tables Vol C Tables 4.2.6.8 and 6.1.1.4'
O O 0.0106 0.0060 'International Tables Vol C Tables 4.2.6.8 and 6.1.1.4'
Si Si 0.0817 0.0704 'International Tables Vol C Tables 4.2.6.8 and 6.1.1.4'
Zn Zn 0.2839 1.4301 'International Tables Vol C Tables 4.2.6.8 and 6.1.1.4'

loop_
_geom_angle_atom_site_label_1
_geom_angle_atom_site_label_2
_geom_angle_atom_site_label_3
_geom_angle
_geom_angle_site_symmetry_1
_geom_angle_site_symmetry_3
O1 Zn1 O3B 99.7(8) . .
O1 Zn1 O3 116.0(3) . .
O1 Zn1 N44 121.8(2) . 4_556
O3B Zn1 N44 96.9(7) . 4_556
O3 Zn1 N44 111.4(4) . 4_556
O1 Zn1 N24 112.1(2) . .
O3B Zn1 N24 131.0(8) . .
O3 Zn1 N24 93.0(4) . .
N44 Zn1 N24 96.8(2) 4_556 .
O2 C1 O1 123.3(8) . .
O2 C1 C2 117.6(8) . .
O1 C1 C2 119.1(8) . .
C1 O1 Zn1 113.3(5) . .
C1 C2 H2A 109.5 . .
C1 C2 H2B 109.5 . .
H2A C2 H2B 109.5 . .
C1 C2 H2C 109.5 . .
H2A C2 H2C 109.5 . .
H2B C2 H2C 109.5 . .
O4 C3 O3 123.2(14) . .
O4 C3 C4 120.9(18) . .
O3 C3 C4 115.9(17) . .
C3 O3 Zn1 103.8(9) . .
C3 C4 H4A 109.5 . .
C3 C4 H4B 109.5 . .
H4A C4 H4B 109.5 . .
C3 C4 H4C 109.5 . .
H4A C4 H4C 109.5 . .
H4B C4 H4C 109.5 . .
O4B C3B O3B 124.8(19) . .
O4B C3B C4B 120(2) . .
O3B C3B C4B 114(2) . .
C3B O3B Zn1 116.0(14) . .
C3B C4B H4B1 109.5 . .
C3B C4B H4B2 109.5 . .
H4B1 C4B H4B2 109.5 . .
C3B C4B H4B3 109.5 . .
H4B1 C4B H4B3 109.5 . .
H4B2 C4B H4B3 109.5 . .
C11 Si1 C11 112.4(5) . 2_657
C11 Si1 C31 106.9(3) . .
C11 Si1 C31 108.7(3) 2_657 .
C11 Si1 C31 108.7(3) . 2_657
C11 Si1 C31 106.8(3) 2_657 2_657
C31 Si1 C31 113.4(5) . 2_657
C16 C11 C12 116.9(7) . .
C16 C11 Si1 123.4(5) . .
C12 C11 Si1 119.4(6) . .
C13 C12 C11 121.6(8) . .
C13 C12 H12 119.2 . .
C11 C12 H12 119.2 . .
C12 C13 C14 120.0(7) . .
C12 C13 H13 120.0 . .
C14 C13 H13 120.0 . .
C15 C14 C13 119.0(7) . .
C15 C14 C17 123.0(8) . .
C13 C14 C17 118.0(7) . .
C16 C15 C14 120.2(8) . .
C16 C15 H15 119.9 . .
C14 C15 H15 119.9 . .
C15 C16 C11 121.8(7) . .
C15 C16 H16 119.1 . .
C11 C16 H16 119.1 . .
C18 C17 C14 174.4(9) . .
C17 C18 C21 174.7(10) . .
C22 C21 C26 116.9(7) . .
C22 C21 C18 122.0(7) . .
C26 C21 C18 121.2(7) . .
C23 C22 C21 119.1(8) . .
C23 C22 H22 120.4 . .
C21 C22 H22 120.4 . .
N24 C23 C22 124.6(8) . .
N24 C23 H23 117.7 . .
C22 C23 H23 117.7 . .
C23 N24 C25 116.9(6) . .
C23 N24 Zn1 121.1(5) . .
C25 N24 Zn1 121.9(5) . .
N24 C25 C26 123.2(7) . .
N24 C25 H25 118.4 . .
C26 C25 H25 118.4 . .
C25 C26 C21 119.1(7) . .
C25 C26 H26 120.4 . .
C21 C26 H26 120.4 . .
C36 C31 C32 116.2(7) . .
C36 C31 Si1 125.6(6) . .
C32 C31 Si1 117.7(6) . .
C33 C32 C31 123.0(8) . .
C33 C32 H32 118.5 . .
C31 C32 H32 118.5 . .
C34 C33 C32 119.5(8) . .
C34 C33 H33 120.2 . .
C32 C33 H33 120.2 . .
C33 C34 C35 119.5(8) . .
C33 C34 C37 120.7(8) . .
C35 C34 C37 119.7(8) . .
C36 C35 C34 119.4(8) . .
C36 C35 H35 120.3 . .
C34 C35 H35 120.3 . .
C31 C36 C35 122.2(8) . .
C31 C36 H36 118.9 . .
C35 C36 H36 118.9 . .
C38 C37 C34 177.2(10) . .
C37 C38 C41 178.5(10) . .
C42 C41 C46 116.8(8) . .
C42 C41 C38 123.0(9) . .
C46 C41 C38 120.2(8) . .
C41 C42 C43 120.2(9) . .
C41 C42 H42 119.9 . .
C43 C42 H42 119.9 . .
N44 C43 C42 123.0(9) . .
N44 C43 H43 118.5 . .
C42 C43 H43 118.5 . .
C45 N44 C43 117.4(7) . .
C45 N44 Zn1 123.8(6) . 4_546
C43 N44 Zn1 118.1(6) . 4_546
N44 C45 C46 123.2(8) . .
N44 C45 H45 118.4 . .
C46 C45 H45 118.4 . .
C41 C46 C45 119.4(8) . .
C41 C46 H46 120.3 . .
C45 C46 H46 120.3 . .

loop_
_geom_bond_atom_site_label_1
_geom_bond_atom_site_label_2
_geom_bond_distance
_geom_bond_site_symmetry_2
Zn1 O1 1.933(5) .
Zn1 O3B 1.942(13) .
Zn1 O3 2.011(11) .
Zn1 N44 2.056(6) 4_556
Zn1 N24 2.073(6) .
C1 O2 1.230(9) .
C1 O1 1.242(9) .
C1 C2 1.507(10) .
C2 H2A 0.9800 .
C2 H2B 0.9800 .
C2 H2C 0.9800 .
C3 O4 1.216(14) .
C3 O3 1.243(13) .
C3 C4 1.530(16) .
C4 H4A 0.9800 .
C4 H4B 0.9800 .
C4 H4C 0.9800 .
C3B O4B 1.212(17) .
C3B O3B 1.220(16) .
C3B C4B 1.533(17) .
C4B H4B1 0.9800 .
C4B H4B2 0.9800 .
C4B H4B3 0.9800 .
Si1 C11 1.868(7) .
Si1 C11 1.868(7) 2_657
Si1 C31 1.878(7) .
Si1 C31 1.878(7) 2_657
C11 C16 1.390(10) .
C11 C12 1.401(9) .
C12 C13 1.378(10) .
C12 H12 0.9500 .
C13 C14 1.391(11) .
C13 H13 0.9500 .
C14 C15 1.387(10) .
C14 C17 1.435(10) .
C15 C16 1.377(9) .
C15 H15 0.9500 .
C16 H16 0.9500 .
C17 C18 1.176(9) .
C18 C21 1.440(10) .
C21 C22 1.384(10) .
C21 C26 1.410(10) .
C22 C23 1.358(10) .
C22 H22 0.9500 .
C23 N24 1.323(9) .
C23 H23 0.9500 .
N24 C25 1.335(8) .
C25 C26 1.366(10) .
C25 H25 0.9500 .
C26 H26 0.9500 .
C31 C36 1.373(10) .
C31 C32 1.374(10) .
C32 C33 1.371(11) .
C32 H32 0.9500 .
C33 C34 1.356(11) .
C33 H33 0.9500 .
C34 C35 1.381(11) .
C34 C37 1.443(11) .
C35 C36 1.380(11) .
C35 H35 0.9500 .
C36 H36 0.9500 .
C37 C38 1.184(10) .
C38 C41 1.434(11) .
C41 C42 1.366(11) .
C41 C46 1.380(11) .
C42 C43 1.374(11) .
C42 H42 0.9500 .
C43 N44 1.325(10) .
C43 H43 0.9500 .
N44 C45 1.310(9) .
N44 Zn1 2.056(6) 4_546
C45 C46 1.389(10) .
C45 H45 0.9500 .
C46 H46 0.9500 .

loop_
_geom_torsion_atom_site_label_1
_geom_torsion_atom_site_label_2
_geom_torsion_atom_site_label_3
_geom_torsion_atom_site_label_4
_geom_torsion
_geom_torsion_site_symmetry_1
_geom_torsion_site_symmetry_4
O2 C1 O1 Zn1 1.4(10) . .
C2 C1 O1 Zn1 -175.6(6) . .
O4 C3 O3 Zn1 4(2) . .
C4 C3 O3 Zn1 -175(2) . .
O4B C3B O3B Zn1 3(4) . .
C4B C3B O3B Zn1 171(2) . .
C11 Si1 C11 C16 38.9(5) 2_657 .
C31 Si1 C11 C16 158.0(6) . .
C31 Si1 C11 C16 -79.2(7) 2_657 .
C11 Si1 C11 C12 -147.2(7) 2_657 .
C31 Si1 C11 C12 -28.0(7) . .
C31 Si1 C11 C12 94.8(6) 2_657 .
C16 C11 C12 C13 6.0(11) . .
Si1 C11 C12 C13 -168.4(6) . .
C11 C12 C13 C14 -1.2(12) . .
C12 C13 C14 C15 -3.9(12) . .
C12 C13 C14 C17 173.2(7) . .
C13 C14 C15 C16 4.0(11) . .
C17 C14 C15 C16 -172.9(7) . .
C14 C15 C16 C11 1.0(11) . .
C12 C11 C16 C15 -5.9(11) . .
Si1 C11 C16 C15 168.2(5) . .
C26 C21 C22 C23 2.9(12) . .
C18 C21 C22 C23 -177.3(8) . .
C21 C22 C23 N24 -0.5(14) . .
C22 C23 N24 C25 -1.5(13) . .
C22 C23 N24 Zn1 -179.5(7) . .
C23 N24 C25 C26 1.0(12) . .
Zn1 N24 C25 C26 178.9(6) . .
N24 C25 C26 C21 1.4(13) . .
C22 C21 C26 C25 -3.3(12) . .
C18 C21 C26 C25 176.8(7) . .
C11 Si1 C31 C36 99.3(7) . .
C11 Si1 C31 C36 -139.2(7) 2_657 .
C31 Si1 C31 C36 -20.5(6) 2_657 .
C11 Si1 C31 C32 -72.1(7) . .
C11 Si1 C31 C32 49.4(7) 2_657 .
C31 Si1 C31 C32 168.1(7) 2_657 .
C36 C31 C32 C33 -2.0(13) . .
Si1 C31 C32 C33 170.2(8) . .
C31 C32 C33 C34 5.3(15) . .
C32 C33 C34 C35 -5.1(14) . .
C32 C33 C34 C37 178.5(8) . .
C33 C34 C35 C36 1.9(13) . .
C37 C34 C35 C36 178.3(8) . .
C32 C31 C36 C35 -1.3(12) . .
Si1 C31 C36 C35 -172.9(6) . .
C34 C35 C36 C31 1.4(13) . .
C46 C41 C42 C43 0.2(14) . .
C38 C41 C42 C43 179.8(9) . .
C41 C42 C43 N44 -1.2(15) . .
C42 C43 N44 C45 1.0(13) . .
C42 C43 N44 Zn1 -170.1(8) . 4_546
C43 N44 C45 C46 0.0(12) . .
Zn1 N44 C45 C46 170.6(6) 4_546 .
C42 C41 C46 C45 0.7(12) . .
C38 C41 C46 C45 -178.8(7) . .
N44 C45 C46 C41 -0.9(13) . .
